data_4301906
loop_
_publ_author_name
'Louise N. Dawe'
'Konstantin V. Shuvaev'
'Laurence K. Thompson'

_publ_section_title
;
Magnetic [nxn] (n= 2-5) Grids by Directed Self-Assembly
;
_journal_name_full 'Inorganic Chemistry'
_journal_page_first 3323
_journal_page_last 3341
_journal_paper_doi 10.1021/ic801078h
_journal_volume 48
_journal_year 2009
_chemical_formula_sum 'C208 H196 Mn16 N68 O68'
_chemical_formula_weight 5615.26
_chemical_name_systematic
; 
 ? 
;
_space_group_IT_number 114
_symmetry_cell_setting tetragonal
_symmetry_Int_Tables_number 114
_symmetry_space_group_name_Hall 'P -4 2n'
_symmetry_space_group_name_H-M 'P -4 21 c'
_atom_sites_solution_hydrogens geom
_atom_sites_solution_primary direct
_atom_sites_solution_secondary difmap
_audit_creation_method SHELXL-97
_cell_angle_alpha 90.00
_cell_angle_beta 90.00
_cell_angle_gamma 90.00
_cell_formula_units_Z 2
_cell_length_a 22.856(2)
_cell_length_b 22.856(2)
_cell_length_c 27.634(3)
_cell_measurement_reflns_used 54986
_cell_measurement_temperature 113(2)
_cell_measurement_theta_max 30.8634
_cell_measurement_theta_min 1.7222
_cell_volume 14436(2)
_computing_cell_refinement 'CrystalClear (Rigaku/MSC Inc., 2005)'
_computing_data_collection 'CrystalClear (Rigaku/MSC Inc., 2005)'
_computing_data_reduction 'CrystalClear (Rigaku/MSC Inc., 2005)'
_computing_molecular_graphics 'CrystalStructure3.7.0(Rigaku/MSC Inc.,2005)'
_computing_publication_material 'CrystalStructure3.7.0(Rigaku/MSC Inc.,2005)'
_computing_structure_refinement 'SHELXL-97 (Sheldrick, 1997)'
_computing_structure_solution 'SHELXS-97 (Sheldrick, 1990)'
_diffrn_ambient_temperature 113(2)
_diffrn_detector_area_resol_mean 14.63
_diffrn_measured_fraction_theta_full 0.999
_diffrn_measured_fraction_theta_max 0.999
_diffrn_measurement_device_type 'Rigaku Saturn'
_diffrn_measurement_method \w
_diffrn_radiation_monochromator graphite
_diffrn_radiation_source 'fine-focus sealed tube'
_diffrn_radiation_type MoK\a
_diffrn_radiation_wavelength 0.71070
_diffrn_reflns_av_R_equivalents 0.0574
_diffrn_reflns_av_sigmaI/netI 0.0298
_diffrn_reflns_limit_h_max 19
_diffrn_reflns_limit_h_min -28
_diffrn_reflns_limit_k_max 28
_diffrn_reflns_limit_k_min -23
_diffrn_reflns_limit_l_max 34
_diffrn_reflns_limit_l_min -34
_diffrn_reflns_number 114457
_diffrn_reflns_theta_full 26.00
_diffrn_reflns_theta_max 26.00
_diffrn_reflns_theta_min 1.78
_exptl_absorpt_coefficient_mu 0.753
_exptl_absorpt_correction_T_max 0.9105
_exptl_absorpt_correction_T_min 0.8172
_exptl_absorpt_correction_type numerical
_exptl_crystal_colour Red
_exptl_crystal_density_diffrn 1.292
_exptl_crystal_density_method 'not measured'
_exptl_crystal_description Prism
_exptl_crystal_F_000 5728
_exptl_crystal_size_max 0.41
_exptl_crystal_size_mid 0.28
_exptl_crystal_size_min 0.28
_refine_diff_density_max 1.114
_refine_diff_density_min -0.676
_refine_diff_density_rms 0.178
_refine_ls_abs_structure_details 'Flack H D (1983), Acta Cryst. A39, 876-881'
_refine_ls_abs_structure_Flack 0.39(3)
_refine_ls_extinction_coef 0.0036(4)
_refine_ls_extinction_expression Fc^*^=kFc[1+0.001xFc^2^\l^3^/sin(2\q)]^-1/4^
_refine_ls_extinction_method SHELXL
_refine_ls_goodness_of_fit_ref 1.111
_refine_ls_hydrogen_treatment constr
_refine_ls_matrix_type full
_refine_ls_number_parameters 827
_refine_ls_number_reflns 14185
_refine_ls_number_restraints 0
_refine_ls_restrained_S_all 1.111
_refine_ls_R_factor_all 0.0946
_refine_ls_R_factor_gt 0.0934
_refine_ls_shift/su_max 0.001
_refine_ls_shift/su_mean 0.000
_refine_ls_structure_factor_coef Fsqd
_refine_ls_weighting_details 'calc w=1/[\s^2^(Fo^2^)+(0.1802P)^2^+22.4926P] where P=(Fo^2^+2Fc^2^)/3'
_refine_ls_weighting_scheme calc
_refine_ls_wR_factor_gt 0.2680
_refine_ls_wR_factor_ref 0.2707
_reflns_number_gt 13823
_reflns_number_total 14185
_reflns_threshold_expression >2sigma(I)
_cod_data_source_file ic801078h_si_001_6.cif
_cod_data_source_block shelxl_(19)
_cod_depositor_comments
;
The following automatic conversions were performed:
'_exptl_absorpt_correction_type' value 'Numerical' changed to 'numerical'
according to '/home/saulius/struct/CIF-dictionaries/cif_core.dic'
dictionary named 'cif_core.dic' version 2.4.1 from 2010-06-29.

Automatic conversion script
Id: cif_fix_enum 1527 2010-12-29 10:47:43Z saulius 
;
_cod_database_code 4301906

loop_
_symmetry_equiv_pos_as_xyz
'x, y, z'
'y, -x, -z'
'-x, -y, z'
'-y, x, -z'
'-x+1/2, y+1/2, -z+1/2'
'-y+1/2, -x+1/2, z+1/2'
'x+1/2, -y+1/2, -z+1/2'
'y+1/2, x+1/2, z+1/2'

loop_
_atom_site_label
_atom_site_type_symbol
_atom_site_fract_x
_atom_site_fract_y
_atom_site_fract_z
_atom_site_U_iso_or_equiv
_atom_site_adp_type
_atom_site_occupancy
_atom_site_symmetry_multiplicity
_atom_site_calc_flag
_atom_site_refinement_flags
_atom_site_disorder_assembly
_atom_site_disorder_group
Mn1 Mn 0.82665(4) 0.57325(5) 0.45903(4) 0.0445(3) Uani 1 1 d . . .
Mn2 Mn 0.73539(4) 0.42891(4) 0.42355(4) 0.0422(3) Uani 1 1 d . . .
Mn3 Mn 0.64872(4) 0.29301(4) 0.45145(4) 0.0420(3) Uani 1 1 d . . .
Mn4 Mn 0.51921(4) 0.38715(4) 0.50454(3) 0.0396(2) Uani 1 1 d . . .
O1 O 0.7907(2) 0.4829(2) 0.47189(17) 0.0427(10) Uani 1 1 d . . .
O2 O 0.6324(2) 0.2505(2) 0.52216(18) 0.0458(10) Uani 1 1 d . . .
O3 O 0.5537(2) 0.3207(2) 0.45480(18) 0.0480(11) Uani 1 1 d . . .
O4 O 0.3260(2) 0.4925(2) 0.43503(17) 0.0453(10) Uani 1 1 d . . .
O5 O 0.6726(3) 0.3658(2) 0.4111(2) 0.0636(15) Uani 1 1 d . . .
O6 O 0.4452(5) 0.4286(5) 0.5384(3) 0.044(2) Uani 0.50 1 d P . .
H33 H 0.4633 0.4443 0.5670 0.047 Uiso 1 1 d . . .
O7 O 0.4666(5) 0.4579(5) 0.5316(3) 0.042(2) Uani 0.50 1 d P . .
O8 O 0.1852 0.5099 0.1735 0.251 Uiso 1 1 d . . .
O9 O 0.2746 0.5128 0.1971 0.191 Uiso 1 1 d . . .
O10 O 0.2335 0.4417 0.2325 0.304 Uiso 1 1 d . . .
O11 O 0.0396(12) 0.0261(12) 0.2085(6) 0.152(10) Uani 0.50 1 d P . .
O12 O 0.0758(6) 0.0701(5) 0.1199(4) 0.126(4) Uani 1 1 d . . .
O13 O 0.1747(17) 0.1661(15) 0.1965(7) 0.27(2) Uani 0.50 1 d P . .
O14 O 0.0845(5) 0.4310(9) 0.1780(4) 0.181(7) Uani 1 1 d . . .
O15 O 0.6263(17) 0.1773(11) 0.2384(10) 0.208(16) Uani 0.50 1 d P . .
O16 O 0.860(2) 0.2026(15) 0.2256(11) 0.28(2) Uani 0.50 1 d P . .
O17 O 0.5000 0.5000 0.6029(6) 0.139(6) Uani 1 2 d S . .
O18 O 0.6302(10) 0.4562(9) 0.0870(16) 0.186(15) Uani 0.50 1 d P . .
O19 O 0.9610(7) 0.2856(6) 0.1896(4) 0.167(6) Uani 1 1 d . . .
O20 O 0.8231(10) 0.3813(6) 0.0482(9) 0.278(14) Uani 1 1 d . . .
O21 O 0.9176(18) 0.4312(14) 0.0857(14) 0.105(12) Uani 0.25 1 d P . .
O22 O 0.9703(9) 0.4850(11) 0.0683(11) 0.200(18) Uani 0.50 1 d P . .
O23 O 0.4783(15) 0.4340(16) 0.086(3) 0.21(4) Uani 0.25 1 d P . .
N1 N 0.8897(2) 0.6445(3) 0.4934(2) 0.0493(13) Uani 1 1 d . . .
N2 N 0.8477(2) 0.5466(3) 0.5326(2) 0.0455(13) Uani 1 1 d . . .
N3 N 0.8243(2) 0.4953(2) 0.5509(2) 0.0436(11) Uani 1 1 d . . .
N4 N 0.7355(2) 0.3876(2) 0.4981(2) 0.0410(11) Uani 1 1 d . . .
N5 N 0.7023(3) 0.3404(2) 0.5086(2) 0.0428(12) Uani 1 1 d . . .
N6 N 0.6514(3) 0.2542(3) 0.6049(2) 0.0521(14) Uani 1 1 d . . .
N7 N 0.6108(3) 0.2093(3) 0.6058(2) 0.0488(13) Uani 1 1 d . . .
N8 N 0.5326(3) 0.1245(3) 0.6049(2) 0.0480(13) Uani 1 1 d . . .
N9 N 0.7042(3) 0.2174(3) 0.4179(2) 0.0496(13) Uani 1 1 d . . .
N10 N 0.6007(3) 0.2583(3) 0.3894(2) 0.0478(13) Uani 1 1 d . . .
N11 N 0.5485(3) 0.2834(3) 0.3764(2) 0.0463(13) Uani 1 1 d . . .
N12 N 0.4553(2) 0.3765(2) 0.4415(2) 0.0406(11) Uani 1 1 d . . .
N13 N 0.4085(2) 0.4125(2) 0.43663(19) 0.0401(11) Uani 1 1 d . . .
N14 N 0.3145(3) 0.4768(3) 0.3525(2) 0.0450(12) Uani 1 1 d . . .
N15 N 0.2747(2) 0.5214(3) 0.3566(2) 0.0446(12) Uani 1 1 d . . .
N16 N 0.1984(3) 0.6093(3) 0.3670(2) 0.0512(14) Uani 1 1 d . . .
N17 N 0.2215 0.4830 0.1993 0.162 Uiso 1 1 d . . .
C1 C 0.9109(3) 0.6956(3) 0.4748(3) 0.0529(17) Uani 1 1 d . . .
C2 C 0.8949(4) 0.7132(4) 0.4260(4) 0.067(2) Uani 1 1 d . . .
H1 H 0.8722 0.6881 0.4059 0.083 Uiso 1 1 d . . .
C3 C 0.9131(5) 0.7651(5) 0.4078(5) 0.082(3) Uani 1 1 d . . .
H2 H 0.8992 0.7791 0.3773 0.102 Uiso 1 1 d . . .
C4 C 0.9501(5) 0.8001(4) 0.4339(6) 0.091(4) Uani 1 1 d . . .
H3 H 0.9647 0.8342 0.4178 0.104 Uiso 1 1 d . . .
C5 C 0.9686(5) 0.7852(5) 0.4800(5) 0.089(4) Uani 1 1 d . . .
H4 H 0.9936 0.8132 0.4978 0.112 Uiso 1 1 d . . .
C6 C 0.9477(4) 0.7336(4) 0.5007(4) 0.065(2) Uani 1 1 d . . .
C7 C 0.9618(4) 0.7179(4) 0.5473(4) 0.068(2) Uani 1 1 d . . .
H5 H 0.9872 0.7419 0.5653 0.087 Uiso 1 1 d . . .
C8 C 0.9401(4) 0.6678(4) 0.5668(4) 0.067(2) Uani 1 1 d . . .
H6 H 0.9477 0.6586 0.5991 0.077 Uiso 1 1 d . . .
C9 C 0.9043(3) 0.6315(4) 0.5373(3) 0.0556(18) Uani 1 1 d . . .
C10 C 0.8803(3) 0.5783(3) 0.5588(3) 0.0520(16) Uani 1 1 d . . .
H7 H 0.8870 0.5680 0.5916 0.065 Uiso 1 1 d . . .
C11 C 0.7954(3) 0.4675(3) 0.5173(3) 0.0455(15) Uani 1 1 d . . .
C12 C 0.7651(3) 0.4142(3) 0.5337(3) 0.0461(15) Uani 1 1 d . . .
C13 C 0.7642(3) 0.3944(3) 0.5810(3) 0.0473(15) Uani 1 1 d . . .
H8 H 0.7883 0.4121 0.6051 0.059 Uiso 1 1 d . . .
C14 C 0.7302(3) 0.3472(3) 0.5921(3) 0.0500(15) Uani 1 1 d . . .
H9 H 0.7277 0.3335 0.6238 0.062 Uiso 1 1 d . . .
C15 C 0.6990(3) 0.3219(3) 0.5533(3) 0.0488(15) Uani 1 1 d . . .
C16 C 0.6577(3) 0.2710(3) 0.5598(3) 0.0451(14) Uani 1 1 d . . .
C17 C 0.5977(4) 0.1880(3) 0.6475(3) 0.0566(18) Uani 1 1 d . . .
H10 H 0.6162 0.2012 0.6756 0.073 Uiso 1 1 d . . .
C18 C 0.5530(4) 0.1418(4) 0.6483(3) 0.0554(18) Uani 1 1 d . . .
C19 C 0.5328(4) 0.1193(4) 0.6918(3) 0.065(2) Uani 1 1 d . . .
H11 H 0.5500 0.1338 0.7217 0.079 Uiso 1 1 d . . .
C20 C 0.4888(5) 0.0795(5) 0.6909(3) 0.073(3) Uani 1 1 d . . .
H12 H 0.4767 0.0626 0.7209 0.098 Uiso 1 1 d . . .
C21 C 0.4634(4) 0.0625(3) 0.6478(3) 0.0585(19) Uani 1 1 d . . .
C22 C 0.4134(4) 0.0239(4) 0.6440(4) 0.068(2) Uani 1 1 d . . .
H13 H 0.3957 0.0094 0.6733 0.092 Uiso 1 1 d . . .
C23 C 0.3908(4) 0.0092(3) 0.6007(4) 0.062(2) Uani 1 1 d . . .
H14 H 0.3568 -0.0154 0.5989 0.079 Uiso 1 1 d . . .
C24 C 0.4158(4) 0.0287(3) 0.5583(3) 0.0608(19) Uani 1 1 d . . .
H15 H 0.3982 0.0187 0.5279 0.079 Uiso 1 1 d . . .
C25 C 0.4632(4) 0.0668(3) 0.5590(3) 0.0527(16) Uani 1 1 d . . .
H16 H 0.4811 0.0789 0.5300 0.066 Uiso 1 1 d . . .
C26 C 0.4867(3) 0.0853(3) 0.6042(3) 0.0491(15) Uani 1 1 d . . .
C27 C 0.7556(4) 0.1943(3) 0.4326(3) 0.0568(18) Uani 1 1 d . . .
C28 C 0.7757(3) 0.2038(3) 0.4803(3) 0.0558(18) Uani 1 1 d . . .
H17 H 0.7528 0.2286 0.5009 0.073 Uiso 1 1 d . . .
C29 C 0.8235(4) 0.1792(4) 0.4975(4) 0.069(2) Uani 1 1 d . . .
H18 H 0.8361 0.1860 0.5301 0.081 Uiso 1 1 d . . .
C30 C 0.8604(4) 0.1411(5) 0.4663(4) 0.078(3) Uani 1 1 d . . .
H19 H 0.8961 0.1252 0.4777 0.093 Uiso 1 1 d . . .
C31 C 0.8415(4) 0.1313(4) 0.4202(4) 0.072(2) Uani 1 1 d . . .
H20 H 0.8652 0.1082 0.3998 0.089 Uiso 1 1 d . . .
C32 C 0.7896(4) 0.1577(4) 0.4019(4) 0.061(2) Uani 1 1 d . . .
C33 C 0.7694(5) 0.1448(5) 0.3554(4) 0.083(3) Uani 1 1 d . . .
H21 H 0.7929 0.1252 0.3311 0.105 Uiso 1 1 d . . .
C34 C 0.7163(4) 0.1668(4) 0.3407(4) 0.070(2) Uani 1 1 d . . .
H22 H 0.6996 0.1549 0.3116 0.094 Uiso 1 1 d . . .
C35 C 0.6858(3) 0.2040(4) 0.3732(3) 0.0565(18) Uani 1 1 d . . .
C36 C 0.6280(3) 0.2259(3) 0.3587(3) 0.0493(15) Uani 1 1 d . . .
H23 H 0.6120 0.2169 0.3278 0.065 Uiso 1 1 d . . .
C37 C 0.5292(3) 0.3150(3) 0.4126(2) 0.0412(13) Uani 1 1 d . . .
C38 C 0.4765(3) 0.3503(3) 0.4027(2) 0.0438(14) Uani 1 1 d . . .
C39 C 0.4512(3) 0.3582(3) 0.3562(2) 0.0469(15) Uani 1 1 d . . .
H24 H 0.4666 0.3375 0.3289 0.059 Uiso 1 1 d . . .
C40 C 0.4046(3) 0.3949(4) 0.3519(3) 0.0509(16) Uani 1 1 d . . .
H25 H 0.3865 0.4010 0.3213 0.065 Uiso 1 1 d . . .
C41 C 0.3840(3) 0.4219(3) 0.3944(2) 0.0417(13) Uani 1 1 d . . .
C42 C 0.3377(3) 0.4672(3) 0.3940(2) 0.0429(14) Uani 1 1 d . . .
C43 C 0.2507(4) 0.5402(4) 0.3180(3) 0.0541(17) Uani 1 1 d . . .
H26 H 0.2584 0.5210 0.2878 0.068 Uiso 1 1 d . . .
C44 C 0.2087(4) 0.5897(4) 0.3219(3) 0.065(2) Uani 1 1 d . . .
C45 C 0.1858(5) 0.6157(5) 0.2808(4) 0.084(3) Uani 1 1 d . . .
H27 H 0.2001 0.6066 0.2508 0.116 Uiso 1 1 d . . .
C46 C 0.1475(6) 0.6590(6) 0.2845(4) 0.094(4) Uani 1 1 d . . .
H28 H 0.1323 0.6773 0.2565 0.108 Uiso 1 1 d . . .
C47 C 0.1338(4) 0.6822(4) 0.3308(4) 0.074(3) Uani 1 1 d . . .
C48 C 0.0981(5) 0.7304(5) 0.3418(6) 0.097(4) Uani 1 1 d . . .
H29 H 0.0858 0.7533 0.3165 0.120 Uiso 1 1 d . . .
C49 C 0.0837(5) 0.7479(4) 0.3837(5) 0.082(3) Uani 1 1 d . . .
H30 H 0.0616 0.7821 0.3892 0.106 Uiso 1 1 d . . .
C50 C 0.1085(4) 0.7195(4) 0.4259(4) 0.069(2) Uani 1 1 d . . .
H31 H 0.0979 0.7310 0.4569 0.085 Uiso 1 1 d . . .
C51 C 0.1466(3) 0.6734(3) 0.4194(3) 0.0571(18) Uani 1 1 d . . .
H32 H 0.1627 0.6540 0.4458 0.072 Uiso 1 1 d . . .
C52 C 0.1610(3) 0.6544(4) 0.3721(3) 0.0575(18) Uani 1 1 d . . .

loop_
_atom_site_aniso_label
_atom_site_aniso_U_11
_atom_site_aniso_U_22
_atom_site_aniso_U_33
_atom_site_aniso_U_23
_atom_site_aniso_U_13
_atom_site_aniso_U_12
Mn1 0.0384(5) 0.0418(5) 0.0532(6) 0.0001(4) 0.0024(4) -0.0003(4)
Mn2 0.0365(5) 0.0388(5) 0.0512(5) 0.0001(4) 0.0011(4) -0.0003(4)
Mn3 0.0380(5) 0.0361(5) 0.0519(5) -0.0011(4) -0.0011(4) 0.0001(4)
Mn4 0.0430(5) 0.0360(5) 0.0399(5) -0.0005(4) -0.0007(4) 0.0004(4)
O1 0.037(2) 0.040(2) 0.051(2) -0.0017(19) -0.0011(18) 0.0013(18)
O2 0.043(2) 0.036(2) 0.058(3) 0.0051(19) -0.001(2) -0.0023(18)
O3 0.046(3) 0.053(3) 0.044(2) -0.013(2) -0.002(2) 0.009(2)
O4 0.042(2) 0.045(2) 0.049(2) -0.0065(19) -0.0056(19) 0.011(2)
O5 0.055(3) 0.053(3) 0.082(4) 0.023(3) -0.025(3) -0.016(2)
O6 0.050(6) 0.046(6) 0.034(4) -0.001(4) -0.003(4) 0.017(5)
O7 0.045(5) 0.040(5) 0.040(5) 0.009(4) -0.002(4) 0.002(4)
O11 0.20(2) 0.19(3) 0.066(9) 0.011(12) 0.021(12) 0.07(2)
O12 0.152(10) 0.117(8) 0.109(7) -0.024(6) -0.011(7) 0.022(7)
O13 0.43(5) 0.30(3) 0.082(11) 0.091(17) 0.080(19) 0.33(4)
O14 0.106(8) 0.33(2) 0.106(7) -0.063(11) 0.014(7) -0.036(11)
O15 0.32(4) 0.125(18) 0.18(2) -0.100(19) 0.11(3) 0.01(2)
O16 0.45(6) 0.23(3) 0.17(2) -0.18(3) -0.06(3) 0.09(4)
O17 0.203(18) 0.093(9) 0.121(11) 0.000 0.000 0.032(11)
O18 0.112(16) 0.069(11) 0.38(5) 0.021(19) -0.06(2) -0.046(11)
O19 0.223(15) 0.166(11) 0.111(8) -0.049(8) 0.040(9) -0.048(11)
O20 0.33(2) 0.113(10) 0.39(3) -0.052(15) -0.21(2) 0.112(14)
O21 0.12(3) 0.069(18) 0.13(3) 0.036(19) 0.02(2) 0.038(19)
O22 0.141(17) 0.16(2) 0.30(3) -0.17(2) -0.14(2) 0.112(19)
O23 0.054(18) 0.07(2) 0.50(12) -0.04(4) -0.05(4) 0.004(16)
N1 0.037(3) 0.047(3) 0.064(3) -0.003(3) 0.004(3) -0.001(2)
N2 0.038(3) 0.040(3) 0.059(3) -0.001(2) -0.002(2) -0.007(2)
N3 0.033(2) 0.041(3) 0.057(3) 0.006(2) 0.004(2) 0.003(2)
N4 0.033(2) 0.039(3) 0.051(3) 0.000(2) 0.003(2) -0.002(2)
N5 0.041(3) 0.033(3) 0.054(3) 0.006(2) 0.002(2) 0.000(2)
N6 0.053(3) 0.050(3) 0.053(3) 0.000(3) -0.003(3) -0.012(3)
N7 0.042(3) 0.043(3) 0.061(3) 0.009(3) -0.001(3) 0.001(2)
N8 0.041(3) 0.039(3) 0.064(3) 0.010(3) -0.001(3) -0.001(2)
N9 0.037(3) 0.045(3) 0.067(4) -0.002(3) 0.000(3) 0.005(2)
N10 0.044(3) 0.038(3) 0.061(3) -0.009(2) 0.000(3) 0.003(2)
N11 0.053(3) 0.040(3) 0.047(3) -0.004(2) -0.003(2) 0.006(2)
N12 0.036(3) 0.039(3) 0.047(3) 0.000(2) 0.001(2) 0.003(2)
N13 0.037(3) 0.041(3) 0.042(3) 0.001(2) -0.001(2) 0.003(2)
N14 0.045(3) 0.040(3) 0.050(3) 0.003(2) -0.002(2) 0.012(2)
N15 0.042(3) 0.042(3) 0.049(3) -0.001(2) -0.004(2) 0.009(2)
N16 0.047(3) 0.046(3) 0.061(4) 0.008(3) -0.002(3) 0.007(3)
C1 0.031(3) 0.051(4) 0.077(5) -0.010(3) 0.003(3) 0.002(3)
C2 0.062(5) 0.053(4) 0.084(6) 0.010(4) 0.018(4) 0.002(4)
C3 0.085(7) 0.057(5) 0.104(8) 0.009(5) 0.022(6) -0.007(5)
C4 0.070(6) 0.052(5) 0.150(11) 0.017(6) 0.031(7) 0.008(5)
C5 0.077(7) 0.055(5) 0.136(11) -0.002(6) 0.019(7) -0.023(5)
C6 0.046(4) 0.045(4) 0.106(7) -0.006(4) 0.008(4) 0.001(3)
C7 0.057(5) 0.046(4) 0.103(7) -0.008(4) -0.007(5) -0.006(3)
C8 0.048(4) 0.057(5) 0.094(6) -0.004(4) -0.016(4) -0.008(4)
C9 0.036(3) 0.052(4) 0.079(5) -0.006(4) -0.001(3) -0.007(3)
C10 0.052(4) 0.045(4) 0.059(4) -0.006(3) -0.007(3) 0.002(3)
C11 0.038(3) 0.040(3) 0.058(4) 0.000(3) 0.003(3) 0.003(3)
C12 0.038(3) 0.040(3) 0.060(4) -0.006(3) 0.001(3) -0.002(3)
C13 0.046(3) 0.040(3) 0.057(4) 0.001(3) -0.004(3) -0.005(3)
C14 0.042(3) 0.049(4) 0.059(4) 0.007(3) -0.001(3) 0.000(3)
C15 0.042(3) 0.042(3) 0.063(4) 0.003(3) -0.004(3) -0.008(3)
C16 0.042(3) 0.041(3) 0.052(4) 0.002(3) -0.001(3) -0.002(3)
C17 0.056(4) 0.044(4) 0.069(5) 0.010(3) -0.007(4) -0.005(3)
C18 0.063(5) 0.054(4) 0.049(4) 0.006(3) -0.001(3) -0.003(3)
C19 0.071(5) 0.063(5) 0.062(5) 0.004(4) 0.006(4) -0.013(4)
C20 0.083(6) 0.082(6) 0.055(4) 0.009(4) 0.010(4) -0.019(5)
C21 0.063(5) 0.039(4) 0.073(5) 0.005(3) 0.006(4) -0.010(3)
C22 0.065(5) 0.050(4) 0.090(6) 0.014(4) 0.019(5) -0.005(4)
C23 0.052(4) 0.043(4) 0.091(6) -0.002(4) 0.002(4) -0.008(3)
C24 0.061(5) 0.041(4) 0.080(5) -0.002(4) 0.000(4) 0.000(3)
C25 0.057(4) 0.043(4) 0.058(4) 0.006(3) 0.007(3) 0.001(3)
C26 0.041(3) 0.043(3) 0.063(4) 0.007(3) 0.007(3) -0.005(3)
C27 0.050(4) 0.042(4) 0.078(5) -0.001(3) 0.003(4) 0.006(3)
C28 0.053(4) 0.043(4) 0.072(5) 0.000(3) -0.001(4) 0.005(3)
C29 0.064(5) 0.049(4) 0.094(6) 0.013(4) -0.014(5) 0.006(4)
C30 0.054(5) 0.074(6) 0.106(7) -0.004(5) 0.007(5) 0.025(4)
C31 0.051(5) 0.061(5) 0.105(7) -0.007(5) 0.010(5) 0.014(4)
C32 0.047(4) 0.049(4) 0.087(6) -0.005(4) 0.008(4) 0.003(3)
C33 0.068(6) 0.085(7) 0.098(7) -0.023(6) 0.003(5) 0.027(5)
C34 0.074(6) 0.060(5) 0.074(5) -0.009(4) 0.005(4) 0.020(4)
C35 0.044(4) 0.056(4) 0.069(5) -0.008(4) 0.006(3) 0.007(3)
C36 0.046(4) 0.052(4) 0.051(4) -0.008(3) 0.007(3) 0.003(3)
C37 0.038(3) 0.035(3) 0.050(3) -0.008(2) 0.002(3) 0.002(2)
C38 0.043(3) 0.047(3) 0.042(3) -0.004(3) -0.009(3) 0.004(3)
C39 0.050(4) 0.048(4) 0.042(3) -0.013(3) -0.006(3) 0.002(3)
C40 0.050(4) 0.058(4) 0.044(3) -0.011(3) -0.009(3) 0.005(3)
C41 0.041(3) 0.045(3) 0.039(3) -0.007(3) 0.000(2) -0.005(3)
C42 0.033(3) 0.048(4) 0.047(3) -0.002(3) -0.006(2) 0.001(3)
C43 0.060(4) 0.058(4) 0.044(3) 0.001(3) -0.009(3) 0.009(4)
C44 0.055(4) 0.075(6) 0.064(5) 0.006(4) -0.007(4) 0.018(4)
C45 0.095(7) 0.092(7) 0.065(5) 0.022(5) 0.004(5) 0.038(6)
C46 0.105(8) 0.101(9) 0.077(6) 0.035(6) 0.009(6) 0.036(7)
C47 0.066(5) 0.060(5) 0.096(7) 0.024(5) 0.012(5) 0.016(4)
C48 0.069(6) 0.073(7) 0.150(12) 0.047(7) 0.031(7) 0.032(5)
C49 0.069(6) 0.053(5) 0.123(9) 0.011(5) 0.007(6) 0.013(4)
C50 0.045(4) 0.055(5) 0.108(7) -0.006(5) 0.013(4) -0.001(3)
C51 0.040(4) 0.046(4) 0.085(5) 0.002(4) -0.005(4) 0.000(3)
C52 0.044(4) 0.051(4) 0.077(5) 0.012(4) 0.001(3) 0.000(3)

loop_
_atom_type_symbol
_atom_type_description
_atom_type_scat_dispersion_real
_atom_type_scat_dispersion_imag
_atom_type_scat_source
C C 0.0033 0.0016 'International Tables Vol C Tables 4.2.6.8 and 6.1.1.4'
H H 0.0000 0.0000 'International Tables Vol C Tables 4.2.6.8 and 6.1.1.4'
Mn Mn 0.3368 0.7283 'International Tables Vol C Tables 4.2.6.8 and 6.1.1.4'
N N 0.0061 0.0033 'International Tables Vol C Tables 4.2.6.8 and 6.1.1.4'
O O 0.0106 0.0060 'International Tables Vol C Tables 4.2.6.8 and 6.1.1.4'

loop_
_geom_angle_atom_site_label_1
_geom_angle_atom_site_label_2
_geom_angle_atom_site_label_3
_geom_angle
_geom_angle_site_symmetry_1
_geom_angle_site_symmetry_3
_geom_angle_publ_flag
N7 Mn1 N2 167.1(2) 4_656 . ?
N7 Mn1 O1 111.0(2) 4_656 . ?
N2 Mn1 O1 71.15(19) . . ?
N7 Mn1 O2 70.0(2) 4_656 4_656 ?
N2 Mn1 O2 97.1(2) . 4_656 ?
O1 Mn1 O2 103.05(17) . 4_656 ?
N7 Mn1 N8 72.8(2) 4_656 4_656 ?
N2 Mn1 N8 120.0(2) . 4_656 ?
O1 Mn1 N8 85.83(19) . 4_656 ?
O2 Mn1 N8 142.6(2) 4_656 4_656 ?
N7 Mn1 N1 107.0(2) 4_656 . ?
N2 Mn1 N1 71.5(2) . . ?
O1 Mn1 N1 142.0(2) . . ?
O2 Mn1 N1 88.33(19) 4_656 . ?
N8 Mn1 N1 107.0(2) 4_656 . ?
O5 Mn2 N15 98.6(2) . 3_665 ?
O5 Mn2 O1 152.5(2) . . ?
N15 Mn2 O1 106.3(2) 3_665 . ?
O5 Mn2 N4 82.0(2) . . ?
N15 Mn2 N4 170.9(2) 3_665 . ?
O1 Mn2 N4 71.56(19) . . ?
O5 Mn2 O4 98.3(2) . 3_665 ?
N15 Mn2 O4 69.31(18) 3_665 3_665 ?
O1 Mn2 O4 80.20(17) . 3_665 ?
N4 Mn2 O4 101.58(18) . 3_665 ?
O5 Mn2 N16 94.4(3) . 3_665 ?
N15 Mn2 N16 72.3(2) 3_665 3_665 ?
O1 Mn2 N16 104.0(2) . 3_665 ?
N4 Mn2 N16 116.8(2) . 3_665 ?
O4 Mn2 N16 140.9(2) 3_665 3_665 ?
O5 Mn3 N10 90.1(2) . . ?
O5 Mn3 O2 150.5(2) . . ?
N10 Mn3 O2 116.6(2) . . ?
O5 Mn3 O3 92.9(2) . . ?
N10 Mn3 O3 69.61(19) . . ?
O2 Mn3 O3 85.73(19) . . ?
O5 Mn3 N5 81.4(2) . . ?
N10 Mn3 N5 171.4(2) . . ?
O2 Mn3 N5 71.76(19) . . ?
O3 Mn3 N5 110.83(19) . . ?
O5 Mn3 N9 103.7(3) . . ?
N10 Mn3 N9 72.1(2) . . ?
O2 Mn3 N9 96.7(2) . . ?
O3 Mn3 N9 138.1(2) . . ?
N5 Mn3 N9 109.6(2) . . ?
O7 Mn4 O6 23.0(3) 4_656 4_656 ?
O7 Mn4 O7 70.1(6) 4_656 . ?
O6 Mn4 O7 92.2(5) 4_656 . ?
O7 Mn4 O6 91.2(5) 4_656 . ?
O6 Mn4 O6 114.0(7) 4_656 . ?
O7 Mn4 O6 22.9(3) . . ?
O7 Mn4 O4 157.9(3) 4_656 4_656 ?
O6 Mn4 O4 152.1(3) 4_656 4_656 ?
O7 Mn4 O4 98.4(3) . 4_656 ?
O6 Mn4 O4 81.5(3) . 4_656 ?
O7 Mn4 O3 102.0(3) 4_656 . ?
O6 Mn4 O3 83.2(3) 4_656 . ?
O7 Mn4 O3 160.0(3) . . ?
O6 Mn4 O3 149.2(3) . . ?
O4 Mn4 O3 94.6(2) 4_656 . ?
O7 Mn4 N12 83.7(3) 4_656 . ?
O6 Mn4 N12 90.0(3) 4_656 . ?
O7 Mn4 N12 89.3(3) . . ?
O6 Mn4 N12 82.9(3) . . ?
O4 Mn4 N12 115.73(19) 4_656 . ?
O3 Mn4 N12 71.28(19) . . ?
O7 Mn4 N13 89.1(3) 4_656 4_656 ?
O6 Mn4 N13 83.3(3) 4_656 4_656 ?
O7 Mn4 N13 88.5(3) . 4_656 ?
O6 Mn4 N13 97.6(3) . 4_656 ?
O4 Mn4 N13 71.37(18) 4_656 4_656 ?
O3 Mn4 N13 110.15(19) . 4_656 ?
N12 Mn4 N13 172.8(2) . 4_656 ?
C11 O1 Mn2 118.4(4) . . ?
C11 O1 Mn1 111.6(4) . . ?
Mn2 O1 Mn1 128.7(2) . . ?
C16 O2 Mn3 118.7(4) . . ?
C16 O2 Mn1 111.5(4) . 2_566 ?
Mn3 O2 Mn1 129.8(2) . 2_566 ?
C37 O3 Mn4 118.4(4) . . ?
C37 O3 Mn3 110.4(4) . . ?
Mn4 O3 Mn3 124.3(2) . . ?
C42 O4 Mn4 118.6(4) . 2_566 ?
C42 O4 Mn2 110.6(4) . 3_665 ?
Mn4 O4 Mn2 126.1(2) 2_566 3_665 ?
Mn2 O5 Mn3 130.8(3) . . ?
O7 O6 Mn4 78.2(9) . 2_566 ?
O7 O6 Mn4 78.3(10) . . ?
Mn4 O6 Mn4 119.4(5) 2_566 . ?
O6 O7 Mn4 78.9(10) . 2_566 ?
O6 O7 Mn4 78.8(10) . . ?
Mn4 O7 Mn4 119.8(5) 2_566 . ?
O22 O22 O21 156(2) 3_765 . ?
C9 N1 C1 117.3(7) . . ?
C9 N1 Mn1 112.0(5) . . ?
C1 N1 Mn1 130.7(5) . . ?
C10 N2 N3 120.1(6) . . ?
C10 N2 Mn1 120.3(5) . . ?
N3 N2 Mn1 119.5(4) . . ?
C11 N3 N2 110.3(6) . . ?
C12 N4 N5 119.3(6) . . ?
C12 N4 Mn2 118.6(4) . . ?
N5 N4 Mn2 121.8(4) . . ?
C15 N5 N4 119.4(6) . . ?
C15 N5 Mn3 118.2(4) . . ?
N4 N5 Mn3 122.4(4) . . ?
C16 N6 N7 108.0(6) . . ?
C17 N7 N6 116.9(7) . . ?
C17 N7 Mn1 120.7(5) . 2_566 ?
N6 N7 Mn1 122.3(5) . 2_566 ?
C18 N8 C26 117.7(7) . . ?
C18 N8 Mn1 113.8(5) . 2_566 ?
C26 N8 Mn1 128.1(5) . 2_566 ?
C35 N9 C27 117.4(7) . . ?
C35 N9 Mn3 111.3(5) . . ?
C27 N9 Mn3 130.0(5) . . ?
C36 N10 N11 119.2(6) . . ?
C36 N10 Mn3 118.9(5) . . ?
N11 N10 Mn3 119.4(4) . . ?
C37 N11 N10 108.8(6) . . ?
C38 N12 N13 118.9(5) . . ?
C38 N12 Mn4 115.7(4) . . ?
N13 N12 Mn4 121.0(4) . . ?
C41 N13 N12 121.6(6) . . ?
C41 N13 Mn4 115.2(4) . 2_566 ?
N12 N13 Mn4 120.5(4) . 2_566 ?
C42 N14 N15 109.2(6) . . ?
C43 N15 N14 117.8(6) . . ?
C43 N15 Mn2 119.3(5) . 3_665 ?
N14 N15 Mn2 121.8(4) . 3_665 ?
C44 N16 C52 117.7(7) . . ?
C44 N16 Mn2 112.4(5) . 3_665 ?
C52 N16 Mn2 128.6(6) . 3_665 ?
O8 N17 O10 150.050(1) . . ?
O8 N17 O9 108.200(1) . . ?
O10 N17 O9 101.2 . . ?
N1 C1 C6 123.4(8) . . ?
N1 C1 C2 119.8(7) . . ?
C6 C1 C2 116.8(8) . . ?
C3 C2 C1 120.6(10) . . ?
C2 C3 C4 120.3(12) . . ?
C3 C4 C5 122.1(10) . . ?
C4 C5 C6 118.7(11) . . ?
C7 C6 C5 121.6(10) . . ?
C7 C6 C1 117.1(8) . . ?
C5 C6 C1 121.3(11) . . ?
C8 C7 C6 120.4(9) . . ?
C7 C8 C9 118.3(9) . . ?
N1 C9 C8 123.6(8) . . ?
N1 C9 C10 118.3(7) . . ?
C8 C9 C10 118.0(8) . . ?
N2 C10 C9 117.7(7) . . ?
N3 C11 O1 126.5(6) . . ?
N3 C11 C12 114.9(6) . . ?
O1 C11 C12 118.6(6) . . ?
N4 C12 C13 122.6(6) . . ?
N4 C12 C11 112.7(6) . . ?
C13 C12 C11 124.6(6) . . ?
C14 C13 C12 118.6(7) . . ?
C13 C14 C15 116.1(7) . . ?
N5 C15 C14 123.9(6) . . ?
N5 C15 C16 113.3(6) . . ?
C14 C15 C16 122.8(7) . . ?
O2 C16 N6 127.9(6) . . ?
O2 C16 C15 118.1(6) . . ?
N6 C16 C15 114.0(6) . . ?
N7 C17 C18 116.4(7) . . ?
N8 C18 C19 123.3(8) . . ?
N8 C18 C17 116.1(7) . . ?
C19 C18 C17 120.7(8) . . ?
C20 C19 C18 118.6(9) . . ?
C19 C20 C21 121.1(8) . . ?
C20 C21 C26 118.2(7) . . ?
C20 C21 C22 124.4(8) . . ?
C26 C21 C22 117.4(8) . . ?
C23 C22 C21 121.3(8) . . ?
C22 C23 C24 121.0(8) . . ?
C23 C24 C25 120.9(8) . . ?
C24 C25 C26 119.5(7) . . ?
N8 C26 C21 120.9(7) . . ?
N8 C26 C25 119.3(7) . . ?
C21 C26 C25 119.7(7) . . ?
N9 C27 C28 120.2(7) . . ?
N9 C27 C32 121.8(8) . . ?
C28 C27 C32 117.9(8) . . ?
C29 C28 C27 122.8(9) . . ?
C28 C29 C30 120.7(10) . . ?
C31 C30 C29 117.3(8) . . ?
C30 C31 C32 121.8(9) . . ?
C33 C32 C31 120.8(8) . . ?
C33 C32 C27 119.4(8) . . ?
C31 C32 C27 119.6(9) . . ?
C34 C33 C32 119.2(9) . . ?
C33 C34 C35 117.7(9) . . ?
N9 C35 C34 124.4(8) . . ?
N9 C35 C36 117.2(7) . . ?
C34 C35 C36 118.2(8) . . ?
N10 C36 C35 116.8(7) . . ?
O3 C37 N11 126.5(6) . . ?
O3 C37 C38 117.6(5) . . ?
N11 C37 C38 115.7(6) . . ?
N12 C38 C39 122.0(6) . . ?
N12 C38 C37 113.3(6) . . ?
C39 C38 C37 124.7(6) . . ?
C40 C39 C38 118.3(6) . . ?
C39 C40 C41 117.4(6) . . ?
N13 C41 C40 121.8(6) . . ?
N13 C41 C42 115.2(6) . . ?
C40 C41 C42 122.7(6) . . ?
N14 C42 O4 128.2(6) . . ?
N14 C42 C41 115.0(6) . . ?
O4 C42 C41 116.8(5) . . ?
N15 C43 C44 118.2(7) . . ?
N16 C44 C45 123.4(8) . . ?
N16 C44 C43 115.7(7) . . ?
C45 C44 C43 120.8(8) . . ?
C46 C45 C44 120.5(10) . . ?
C45 C46 C47 119.6(10) . . ?
C48 C47 C46 127.9(10) . . ?
C48 C47 C52 115.0(11) . . ?
C46 C47 C52 117.0(8) . . ?
C49 C48 C47 126.5(11) . . ?
C48 C49 C50 119.4(9) . . ?
C51 C50 C49 119.0(10) . . ?
C50 C51 C52 120.1(9) . . ?
N16 C52 C51 118.7(7) . . ?
N16 C52 C47 121.6(8) . . ?
C51 C52 C47 119.7(8) . . ?

loop_
_geom_bond_atom_site_label_1
_geom_bond_atom_site_label_2
_geom_bond_distance
_geom_bond_site_symmetry_2
_geom_bond_publ_flag
Mn1 N7 2.150(7) 4_656 ?
Mn1 N2 2.176(6) . ?
Mn1 O1 2.250(5) . ?
Mn1 O2 2.282(5) 4_656 ?
Mn1 N8 2.286(6) 4_656 ?
Mn1 N1 2.373(6) . ?
Mn2 O5 2.064(5) . ?
Mn2 N15 2.183(6) 3_665 ?
Mn2 O1 2.215(5) . ?
Mn2 N4 2.267(6) . ?
Mn2 O4 2.302(5) 3_665 ?
Mn2 N16 2.344(6) 3_665 ?
Mn3 O5 2.077(5) . ?
Mn3 N10 2.185(6) . ?
Mn3 O2 2.214(5) . ?
Mn3 O3 2.263(5) . ?
Mn3 N5 2.272(6) . ?
Mn3 N9 2.335(6) . ?
Mn4 O7 2.138(10) 4_656 ?
Mn4 O6 2.144(9) 4_656 ?
Mn4 O7 2.149(10) . ?
Mn4 O6 2.153(9) . ?
Mn4 O4 2.193(5) 4_656 ?
Mn4 O3 2.195(5) . ?
Mn4 N12 2.286(6) . ?
Mn4 N13 2.306(6) 4_656 ?
O1 C11 1.307(9) . ?
O2 C16 1.278(9) . ?
O2 Mn1 2.282(5) 2_566 ?
O3 C37 1.300(8) . ?
O4 C42 1.300(8) . ?
O4 Mn4 2.194(5) 2_566 ?
O4 Mn2 2.302(5) 3_665 ?
O6 O7 0.852(12) . ?
O6 Mn4 2.144(9) 2_566 ?
O7 Mn4 2.138(10) 2_566 ?
O8 N17 1.2551 . ?
O9 N17 1.39412(14) . ?
O10 N17 1.3436 . ?
O21 O22 1.79(5) . ?
O22 O22 1.52(5) 3_765 ?
N1 C9 1.292(11) . ?
N1 C1 1.364(10) . ?
N2 C10 1.264(10) . ?
N2 N3 1.385(8) . ?
N3 C11 1.305(9) . ?
N4 C12 1.340(9) . ?
N4 N5 1.350(8) . ?
N5 C15 1.309(10) . ?
N6 C16 1.312(10) . ?
N6 N7 1.384(9) . ?
N7 C17 1.286(11) . ?
N7 Mn1 2.150(7) 2_566 ?
N8 C18 1.347(10) . ?
N8 C26 1.380(9) . ?
N8 Mn1 2.286(6) 2_566 ?
N9 C35 1.342(11) . ?
N9 C27 1.348(10) . ?
N10 C36 1.288(9) . ?
N10 N11 1.371(8) . ?
N11 C37 1.312(9) . ?
N12 C38 1.320(9) . ?
N12 N13 1.356(8) . ?
N13 C41 1.312(8) . ?
N13 Mn4 2.306(6) 2_566 ?
N14 C42 1.282(9) . ?
N14 N15 1.370(7) . ?
N15 C43 1.274(9) . ?
N15 Mn2 2.183(6) 3_665 ?
N16 C44 1.345(11) . ?
N16 C52 1.349(10) . ?
N16 Mn2 2.344(6) 3_665 ?
C1 C6 1.405(12) . ?
C1 C2 1.456(14) . ?
C2 C3 1.356(13) . ?
C3 C4 1.369(18) . ?
C4 C5 1.38(2) . ?
C5 C6 1.396(14) . ?
C6 C7 1.374(16) . ?
C7 C8 1.360(13) . ?
C8 C9 1.421(11) . ?
C9 C10 1.462(11) . ?
C11 C12 1.475(10) . ?
C12 C13 1.382(11) . ?
C13 C14 1.365(10) . ?
C14 C15 1.410(11) . ?
C15 C16 1.509(9) . ?
C17 C18 1.470(11) . ?
C18 C19 1.387(11) . ?
C19 C20 1.357(14) . ?
C20 C21 1.381(13) . ?
C21 C26 1.414(11) . ?
C21 C22 1.448(12) . ?
C22 C23 1.346(14) . ?
C23 C24 1.378(13) . ?
C24 C25 1.391(12) . ?
C25 C26 1.424(11) . ?
C27 C28 1.413(12) . ?
C27 C32 1.422(11) . ?
C28 C29 1.318(12) . ?
C29 C30 1.486(14) . ?
C30 C31 1.364(16) . ?
C31 C32 1.422(13) . ?
C32 C33 1.397(15) . ?
C33 C34 1.375(15) . ?
C34 C35 1.421(12) . ?
C35 C36 1.469(11) . ?
C37 C38 1.477(9) . ?
C38 C39 1.420(9) . ?
C39 C40 1.362(11) . ?
C40 C41 1.407(9) . ?
C41 C42 1.482(9) . ?
C43 C44 1.487(12) . ?
C44 C45 1.386(12) . ?
C45 C46 1.324(16) . ?
C46 C47 1.420(17) . ?
C47 C48 1.405(14) . ?
C47 C52 1.446(13) . ?
C48 C49 1.270(19) . ?
C49 C50 1.449(16) . ?
C50 C51 1.378(12) . ?
C51 C52 1.415(13) . ?
